data_4079759
loop_
_publ_author_name
'Adams, Richard D.'
'Kan, Yuwei'
'Zhang, Qiang'

_publ_section_title
;
 Osmium--Germanium and Osmium--Germanium--Gold Carbonyl Cluster Complexes:
 Syntheses, Structures, Bonding, and Reactivity
;
_journal_issue 24
_journal_name_full Organometallics
_journal_page_first 8639
_journal_paper_doi 10.1021/om301074w
_journal_volume 31
_journal_year 2012
_chemical_formula_sum 'C29 H10 Ge O17 Os5'
_chemical_formula_weight 1653.96
_chemical_name_systematic
; 
 ? 
;
_space_group_IT_number 2
_symmetry_cell_setting triclinic
_symmetry_space_group_name_Hall '-P 1'
_symmetry_space_group_name_H-M 'P -1'
_atom_sites_solution_hydrogens geom
_atom_sites_solution_primary direct
_atom_sites_solution_secondary difmap
_audit_creation_method SHELXL-97
_cell_angle_alpha 83.7040(10)
_cell_angle_beta 86.8760(10)
_cell_angle_gamma 73.4200(10)
_cell_formula_units_Z 2
_cell_length_a 10.0493(3)
_cell_length_b 10.1132(3)
_cell_length_c 18.3249(5)
_cell_measurement_reflns_used 3617
_cell_measurement_temperature 294(2)
_cell_measurement_theta_max 26.62
_cell_measurement_theta_min 2.24
_cell_volume 1773.65(9)
_computing_cell_refinement 'SAINT+  V6.45 (Bruker, 2003)'
_computing_data_collection 'SMART V5.632 (Bruker, 2005)'
_computing_data_reduction 'SAINT+  V6.45'
_computing_molecular_graphics 'SHELXTL V6.1 (Sheldrick, 2000)'
_computing_publication_material 'SHELXTL V6.1'
_computing_structure_refinement 'SHELXL-97 (Sheldrick, 1997)'
_computing_structure_solution 'SHELXS-97 (Sheldrick, 1990)'
_diffrn_ambient_temperature 294(2)
_diffrn_measured_fraction_theta_full 0.999
_diffrn_measured_fraction_theta_max 0.999
_diffrn_measurement_device_type 'Bruker SMART APEX CCD diffractometer'
_diffrn_measurement_method 'omega scans'
_diffrn_radiation_monochromator graphite
_diffrn_radiation_source 'fine-focus sealed tube'
_diffrn_radiation_type MoK\a
_diffrn_radiation_wavelength 0.71073
_diffrn_reflns_av_R_equivalents 0.0418
_diffrn_reflns_av_sigmaI/netI 0.0483
_diffrn_reflns_limit_h_max 11
_diffrn_reflns_limit_h_min -11
_diffrn_reflns_limit_k_max 12
_diffrn_reflns_limit_k_min -12
_diffrn_reflns_limit_l_max 21
_diffrn_reflns_limit_l_min -21
_diffrn_reflns_number 22180
_diffrn_reflns_theta_full 25.03
_diffrn_reflns_theta_max 25.03
_diffrn_reflns_theta_min 2.11
_diffrn_standards_decay_% <1
_exptl_absorpt_coefficient_mu 18.749
_exptl_absorpt_correction_T_max 1.000
_exptl_absorpt_correction_T_min 0.593
_exptl_absorpt_correction_type multi-scan
_exptl_absorpt_process_details '(SADABS, Bruker, 1997)'
_exptl_crystal_colour Green
_exptl_crystal_density_diffrn 3.097
_exptl_crystal_density_method 'not measured'
_exptl_crystal_description Plate
_exptl_crystal_F_000 1464
_exptl_crystal_size_max 0.15
_exptl_crystal_size_mid 0.10
_exptl_crystal_size_min 0.02
_refine_diff_density_max 1.816
_refine_diff_density_min -0.908
_refine_diff_density_rms 0.239
_refine_ls_extinction_method none
_refine_ls_goodness_of_fit_ref 1.023
_refine_ls_hydrogen_treatment constr
_refine_ls_matrix_type full
_refine_ls_number_parameters 445
_refine_ls_number_reflns 6255
_refine_ls_number_restraints 1
_refine_ls_restrained_S_all 1.023
_refine_ls_R_factor_all 0.0680
_refine_ls_R_factor_gt 0.0463
_refine_ls_shift/su_max 0.001
_refine_ls_shift/su_mean 0.000
_refine_ls_structure_factor_coef Fsqd
_refine_ls_weighting_details 'calc w=1/[\s^2^(Fo^2^)+(0.0509P)^2^+0.0000P] where P=(Fo^2^+2Fc^2^)/3'
_refine_ls_weighting_scheme calc
_refine_ls_wR_factor_gt 0.1003
_refine_ls_wR_factor_ref 0.1120
_reflns_number_gt 4570
_reflns_number_total 6255
_reflns_threshold_expression >2sigma(I)
_cod_data_source_file om301074w_si_001.cif
_cod_data_source_block 3
_cod_depositor_comments
;
The following automatic conversions were performed:

'_symmetry_cell_setting' value 'Triclinic' changed to 'triclinic'
according to /home/saulius/struct/CIF-dictionaries/cif_core.dic
dictionary named 'cif_core.dic' version 2.4.2 from
2011-04-26.

'_exptl_absorpt_correction_type' value 'Multi-Scan'
changed to 'multi-scan' according to
/home/saulius/struct/CIF-dictionaries/cif_core.dic dictionary named
'cif_core.dic' version 2.4.2 from 2011-04-26.

Automatic conversion script
Id: cif_fix_values 1891 2012-01-12 08:04:46Z andrius 
;
_cod_original_sg_symbol_H-M P-1
_cod_database_code 4079759

loop_
_symmetry_equiv_pos_as_xyz
'x, y, z'
'-x, -y, -z'

loop_
_atom_site_label
_atom_site_type_symbol
_atom_site_fract_x
_atom_site_fract_y
_atom_site_fract_z
_atom_site_U_iso_or_equiv
_atom_site_adp_type
_atom_site_occupancy
_atom_site_symmetry_multiplicity
_atom_site_calc_flag
_atom_site_refinement_flags
Os1 Os 0.90397(5) 0.47653(5) 0.23928(3) 0.04336(16) Uani 1 1 d .
Os2 Os 0.72056(5) 0.74862(5) 0.25256(3) 0.04778(17) Uani 1 1 d .
Os3 Os 0.93492(5) 0.26901(5) 0.36224(3) 0.04405(16) Uani 1 1 d .
Os4 Os 0.74861(5) 0.54006(5) 0.37225(3) 0.04080(15) Uani 1 1 d .
Os5 Os 0.56120(5) 0.81211(5) 0.38433(3) 0.04876(17) Uani 1 1 d .
Ge1 Ge 0.86206(15) 0.67205(16) 0.13848(9) 0.0541(4) Uani 1 1 d .
C11 C 0.7587(14) 0.4143(15) 0.1999(8) 0.056(4) Uani 1 1 d .
C12 C 1.0307(17) 0.3499(17) 0.1818(10) 0.074(5) Uani 1 1 d .
C13 C 1.0584(15) 0.5331(14) 0.2708(8) 0.056(4) Uani 1 1 d .
C21 C 0.5704(17) 0.6958(16) 0.2101(9) 0.065(4) Uani 1 1 d .
C22 C 0.6536(19) 0.9291(18) 0.2049(9) 0.081(5) Uani 1 1 d .
C23 C 0.8642(18) 0.8139(16) 0.2911(9) 0.066(4) Uani 1 1 d .
C31 C 0.7847(15) 0.2087(15) 0.3246(9) 0.062(4) Uani 1 1 d .
C32 C 1.0681(15) 0.1144(14) 0.3231(10) 0.065(4) Uani 1 1 d .
C33 C 1.0889(14) 0.3292(14) 0.3947(8) 0.053(4) Uani 1 1 d .
C34 C 0.9042(14) 0.1863(14) 0.4587(9) 0.054(4) Uani 1 1 d .
C41 C 0.6000(14) 0.4806(14) 0.3369(8) 0.050(3) Uani 1 1 d .
C42 C 0.6941(14) 0.4862(14) 0.4713(9) 0.052(4) Uani 1 1 d .
C43 C 0.8978(14) 0.5953(13) 0.4091(8) 0.050(4) Uani 1 1 d .
C51 C 0.4140(14) 0.7549(14) 0.3428(9) 0.058(4) Uani 1 1 d .
C52 C 0.4640(15) 1.0022(17) 0.3591(10) 0.070(5) Uani 1 1 d .
C53 C 0.7089(15) 0.8681(16) 0.4265(9) 0.060(4) Uani 1 1 d .
C54 C 0.4831(15) 0.7930(16) 0.4814(11) 0.066(5) Uani 1 1 d .
C55 C 0.7555(10) 0.6651(13) 0.0540(5) 0.062(4) Uani 1 1 d G
C56 C 0.7726(13) 0.5411(11) 0.0235(7) 0.100(6) Uani 1 1 d G
H56 H 0.8374 0.4609 0.0425 0.120 Uiso 1 1 calc R
C57 C 0.6929(16) 0.5370(15) -0.0354(7) 0.116(8) Uani 1 1 d G
H57 H 0.7043 0.4541 -0.0558 0.139 Uiso 1 1 calc R
C58 C 0.5960(13) 0.657(2) -0.0638(6) 0.119(8) Uani 1 1 d G
H58 H 0.5426 0.6542 -0.1032 0.143 Uiso 1 1 calc R
C59 C 0.5789(11) 0.7809(16) -0.0334(7) 0.128(9) Uani 1 1 d G
H59 H 0.5140 0.8610 -0.0524 0.153 Uiso 1 1 calc R
C60 C 0.6586(12) 0.7849(11) 0.0255(7) 0.083(5) Uani 1 1 d G
H60 H 0.6472 0.8679 0.0459 0.100 Uiso 1 1 calc R
C61 C 1.0016(10) 0.7642(11) 0.0970(7) 0.065(4) Uani 1 1 d G
C62 C 1.0158(12) 0.7823(12) 0.0210(7) 0.102(7) Uani 1 1 d G
H62 H 0.9578 0.7550 -0.0084 0.122 Uiso 1 1 calc R
C63 C 1.1167(15) 0.8413(14) -0.0111(6) 0.114(7) Uani 1 1 d GU
H63 H 1.1262 0.8535 -0.0620 0.137 Uiso 1 1 calc R
C64 C 1.2034(12) 0.8822(13) 0.0328(9) 0.128(9) Uani 1 1 d GU
H64 H 1.2708 0.9216 0.0113 0.154 Uiso 1 1 calc R
C65 C 1.1892(11) 0.8640(14) 0.1088(8) 0.110(7) Uani 1 1 d G
H65 H 1.2472 0.8913 0.1382 0.131 Uiso 1 1 calc R
C66 C 1.0883(12) 0.8050(13) 0.1409(6) 0.096(6) Uani 1 1 d G
H66 H 1.0788 0.7929 0.1918 0.115 Uiso 1 1 calc R
O11 O 0.6798(11) 0.3737(12) 0.1747(6) 0.076(3) Uani 1 1 d .
O12 O 1.1083(13) 0.2690(14) 0.1494(8) 0.110(5) Uani 1 1 d .
O13 O 1.1578(11) 0.5561(12) 0.2847(7) 0.084(4) Uani 1 1 d .
O21 O 0.4874(12) 0.6673(13) 0.1824(7) 0.084(4) Uani 1 1 d .
O22 O 0.6159(17) 1.0348(13) 0.1714(8) 0.134(6) Uani 1 1 d .
O23 O 0.9433(11) 0.8589(12) 0.3112(7) 0.080(3) Uani 1 1 d .
O31 O 0.7040(11) 0.1624(11) 0.3077(7) 0.078(3) Uani 1 1 d .
O32 O 1.1488(11) 0.0267(12) 0.3004(8) 0.101(5) Uani 1 1 d .
O33 O 1.1804(10) 0.3500(10) 0.4175(6) 0.067(3) Uani 1 1 d .
O34 O 0.8881(11) 0.1409(10) 0.5158(6) 0.074(3) Uani 1 1 d .
O41 O 0.5090(10) 0.4443(11) 0.3186(7) 0.069(3) Uani 1 1 d .
O42 O 0.6613(12) 0.4547(12) 0.5279(6) 0.079(3) Uani 1 1 d .
O43 O 0.9856(9) 0.6245(10) 0.4349(6) 0.061(3) Uani 1 1 d .
O51 O 0.3183(11) 0.7307(11) 0.3219(7) 0.078(3) Uani 1 1 d .
O52 O 0.4082(11) 1.1132(11) 0.3404(9) 0.109(5) Uani 1 1 d .
O53 O 0.7880(11) 0.9040(11) 0.4529(7) 0.075(3) Uani 1 1 d .
O54 O 0.4360(13) 0.7870(14) 0.5377(7) 0.094(4) Uani 1 1 d .

loop_
_atom_site_aniso_label
_atom_site_aniso_U_11
_atom_site_aniso_U_22
_atom_site_aniso_U_33
_atom_site_aniso_U_23
_atom_site_aniso_U_13
_atom_site_aniso_U_12
Os1 0.0458(3) 0.0381(3) 0.0466(4) -0.0051(2) -0.0072(2) -0.0111(2)
Os2 0.0529(3) 0.0365(3) 0.0520(4) -0.0024(3) -0.0120(3) -0.0082(2)
Os3 0.0436(3) 0.0330(3) 0.0555(4) -0.0046(2) -0.0089(2) -0.0093(2)
Os4 0.0403(3) 0.0332(3) 0.0490(3) -0.0060(2) -0.0064(2) -0.0087(2)
Os5 0.0419(3) 0.0371(3) 0.0678(4) -0.0125(3) -0.0064(3) -0.0083(2)
Ge1 0.0626(9) 0.0488(9) 0.0513(10) 0.0001(7) -0.0090(7) -0.0170(7)
C11 0.049(8) 0.057(9) 0.060(10) -0.019(8) -0.016(7) -0.004(7)
C12 0.073(11) 0.061(11) 0.090(14) -0.005(10) -0.008(10) -0.023(9)
C13 0.058(9) 0.043(9) 0.065(10) 0.000(7) -0.006(7) -0.011(7)
C21 0.075(11) 0.055(10) 0.050(10) 0.008(8) -0.011(8) 0.005(8)
C22 0.112(14) 0.065(12) 0.067(12) 0.012(9) -0.051(10) -0.024(10)
C23 0.093(12) 0.058(10) 0.061(11) -0.003(8) -0.014(9) -0.042(9)
C31 0.058(9) 0.043(9) 0.082(12) 0.003(8) -0.018(8) -0.007(7)
C32 0.063(9) 0.027(8) 0.103(14) -0.009(8) -0.021(9) -0.006(7)
C33 0.047(8) 0.048(9) 0.067(10) 0.003(7) -0.022(7) -0.019(7)
C34 0.053(8) 0.036(8) 0.076(12) 0.003(8) -0.010(8) -0.015(6)
C41 0.048(8) 0.046(8) 0.056(10) -0.004(7) -0.014(7) -0.009(6)
C42 0.053(8) 0.045(9) 0.065(11) -0.001(8) -0.017(8) -0.024(7)
C43 0.058(8) 0.027(7) 0.066(10) -0.019(7) 0.006(7) -0.010(6)
C51 0.041(8) 0.043(8) 0.084(12) 0.001(8) -0.016(7) 0.001(6)
C52 0.055(9) 0.065(11) 0.092(13) -0.020(10) 0.002(8) -0.016(8)
C53 0.053(9) 0.060(10) 0.072(11) -0.002(8) 0.000(8) -0.028(7)
C54 0.055(9) 0.058(10) 0.090(14) -0.041(10) -0.014(9) -0.007(7)
C55 0.054(8) 0.066(11) 0.065(11) -0.008(8) -0.023(7) -0.011(7)
C56 0.145(18) 0.083(15) 0.076(14) 0.001(11) -0.039(13) -0.036(13)
C57 0.15(2) 0.14(2) 0.081(17) -0.018(15) -0.015(14) -0.072(17)
C58 0.094(15) 0.20(3) 0.078(16) -0.036(17) -0.023(12) -0.046(17)
C59 0.103(16) 0.17(2) 0.078(16) -0.020(16) -0.032(13) 0.023(15)
C60 0.100(13) 0.079(13) 0.065(12) 0.006(10) -0.023(10) -0.016(10)
C61 0.083(11) 0.052(9) 0.059(11) 0.006(8) 0.004(9) -0.024(8)
C62 0.112(16) 0.089(15) 0.111(18) -0.019(13) 0.024(13) -0.041(12)
C63 0.123(18) 0.106(17) 0.105(19) 0.007(13) 0.036(14) -0.034(14)
C64 0.087(15) 0.14(2) 0.17(3) 0.005(19) 0.030(15) -0.060(14)
C65 0.077(13) 0.131(19) 0.13(2) 0.017(15) -0.006(13) -0.052(13)
C66 0.064(11) 0.121(17) 0.107(16) 0.028(13) -0.008(10) -0.046(11)
O11 0.071(7) 0.099(9) 0.068(8) -0.010(6) -0.021(6) -0.039(6)
O12 0.107(10) 0.108(11) 0.113(12) -0.058(9) 0.019(8) -0.017(8)
O13 0.077(8) 0.090(9) 0.099(10) 0.013(7) -0.024(7) -0.048(7)
O21 0.074(8) 0.092(9) 0.094(10) -0.017(7) -0.031(7) -0.026(7)
O22 0.227(17) 0.053(8) 0.112(12) 0.029(8) -0.084(12) -0.023(9)
O23 0.078(8) 0.076(8) 0.100(10) -0.012(7) -0.013(7) -0.041(6)
O31 0.069(7) 0.055(7) 0.115(11) -0.015(7) -0.030(7) -0.021(6)
O32 0.062(7) 0.056(8) 0.187(15) -0.055(8) 0.006(8) -0.007(6)
O33 0.063(6) 0.057(7) 0.091(9) -0.011(6) -0.022(6) -0.026(5)
O34 0.100(9) 0.068(8) 0.058(8) 0.024(6) -0.010(6) -0.040(6)
O41 0.042(5) 0.062(7) 0.106(9) -0.018(6) -0.012(5) -0.014(5)
O42 0.095(8) 0.084(9) 0.062(8) -0.005(7) 0.010(7) -0.035(7)
O43 0.054(6) 0.053(6) 0.081(8) -0.015(5) -0.021(5) -0.019(5)
O51 0.060(7) 0.063(7) 0.117(10) -0.018(7) -0.014(6) -0.023(5)
O52 0.068(7) 0.035(6) 0.214(16) -0.005(8) -0.048(8) 0.006(5)
O53 0.070(7) 0.060(7) 0.101(10) -0.023(6) -0.016(6) -0.019(6)
O54 0.086(9) 0.113(11) 0.086(10) -0.036(9) 0.015(7) -0.029(7)

loop_
_atom_type_symbol
_atom_type_description
_atom_type_scat_dispersion_real
_atom_type_scat_dispersion_imag
_atom_type_scat_source
C C 0.0033 0.0016 'International Tables Vol C Tables 4.2.6.8 and 6.1.1.4'
H H 0.0000 0.0000 'International Tables Vol C Tables 4.2.6.8 and 6.1.1.4'
O O 0.0106 0.0060 'International Tables Vol C Tables 4.2.6.8 and 6.1.1.4'
Ge Ge 0.1547 1.8001 'International Tables Vol C Tables 4.2.6.8 and 6.1.1.4'
Os Os -1.2165 7.6030 'International Tables Vol C Tables 4.2.6.8 and 6.1.1.4'

loop_
_geom_angle_atom_site_label_1
_geom_angle_atom_site_label_2
_geom_angle_atom_site_label_3
_geom_angle
C12 Os1 C13 88.8(6)
C12 Os1 C11 86.6(6)
C13 Os1 C11 174.9(6)
C12 Os1 Ge1 93.9(5)
C13 Os1 Ge1 89.3(4)
C11 Os1 Ge1 88.9(5)
C12 Os1 Os4 151.0(5)
C13 Os1 Os4 92.8(4)
C11 Os1 Os4 92.3(4)
Ge1 Os1 Os4 115.02(4)
C12 Os1 Os2 149.5(5)
C13 Os1 Os2 90.8(4)
C11 Os1 Os2 92.2(4)
Ge1 Os1 Os2 55.58(4)
Os4 Os1 Os2 59.451(18)
C12 Os1 Os3 91.1(5)
C13 Os1 Os3 90.9(4)
C11 Os1 Os3 91.3(5)
Ge1 Os1 Os3 175.03(4)
Os4 Os1 Os3 60.013(18)
Os2 Os1 Os3 119.45(2)
C22 Os2 C23 86.5(7)
C22 Os2 C21 89.5(6)
C23 Os2 C21 176.0(6)
C22 Os2 Ge1 89.9(6)
C23 Os2 Ge1 93.6(5)
C21 Os2 Ge1 86.4(5)
C22 Os2 Os4 155.1(6)
C23 Os2 Os4 90.7(5)
C21 Os2 Os4 92.9(4)
Ge1 Os2 Os4 115.01(4)
C22 Os2 Os5 94.3(6)
C23 Os2 Os5 88.6(5)
C21 Os2 Os5 91.7(5)
Ge1 Os2 Os5 175.35(4)
Os4 Os2 Os5 60.816(19)
C22 Os2 Os1 144.9(6)
C23 Os2 Os1 93.0(5)
C21 Os2 Os1 90.3(4)
Ge1 Os2 Os1 55.02(4)
Os4 Os2 Os1 60.004(18)
Os5 Os2 Os1 120.81(2)
C34 Os3 C32 100.1(6)
C34 Os3 C33 92.4(6)
C32 Os3 C33 89.0(6)
C34 Os3 C31 90.3(6)
C32 Os3 C31 89.3(6)
C33 Os3 C31 177.1(6)
C34 Os3 Os4 98.9(4)
C32 Os3 Os4 160.9(5)
C33 Os3 Os4 90.9(4)
C31 Os3 Os4 89.9(4)
C34 Os3 Os1 158.6(4)
C32 Os3 Os1 101.2(5)
C33 Os3 Os1 88.8(4)
C31 Os3 Os1 89.2(4)
Os4 Os3 Os1 59.688(18)
C43 Os4 C41 178.6(6)
C43 Os4 C42 90.3(6)
C41 Os4 C42 88.6(6)
C43 Os4 Os2 90.4(4)
C41 Os4 Os2 91.0(4)
C42 Os4 Os2 148.4(4)
C43 Os4 Os1 90.3(4)
C41 Os4 Os1 90.1(4)
C42 Os4 Os1 151.0(4)
Os2 Os4 Os1 60.545(18)
C43 Os4 Os3 88.8(4)
C41 Os4 Os3 90.3(4)
C42 Os4 Os3 90.8(4)
Os2 Os4 Os3 120.83(2)
Os1 Os4 Os3 60.300(18)
C43 Os4 Os5 91.0(4)
C41 Os4 Os5 90.0(4)
C42 Os4 Os5 88.6(4)
Os2 Os4 Os5 59.858(19)
Os1 Os4 Os5 120.39(2)
Os3 Os4 Os5 179.27(3)
C52 Os5 C54 97.8(7)
C52 Os5 C53 90.1(6)
C54 Os5 C53 88.5(6)
C52 Os5 C51 90.3(6)
C54 Os5 C51 91.2(6)
C53 Os5 C51 179.5(6)
C52 Os5 Os2 100.7(5)
C54 Os5 Os2 161.5(5)
C53 Os5 Os2 92.0(4)
C51 Os5 Os2 88.1(5)
C52 Os5 Os4 160.0(5)
C54 Os5 Os4 102.2(5)
C53 Os5 Os4 89.8(4)
C51 Os5 Os4 89.9(4)
Os2 Os5 Os4 59.327(18)
C55 Ge1 C61 104.0(5)
C55 Ge1 Os1 119.3(4)
C61 Ge1 Os1 125.3(4)
C55 Ge1 Os2 115.6(3)
C61 Ge1 Os2 120.9(4)
Os1 Ge1 Os2 69.39(4)
O11 C11 Os1 176.2(13)
O12 C12 Os1 177.2(17)
O13 C13 Os1 172.6(14)
O21 C21 Os2 176.5(15)
O22 C22 Os2 175.2(18)
O23 C23 Os2 175.9(15)
O31 C31 Os3 173.0(13)
O32 C32 Os3 177.7(13)
O33 C33 Os3 172.5(12)
O34 C34 Os3 177.8(13)
O41 C41 Os4 177.3(13)
O42 C42 Os4 179.1(13)
O43 C43 Os4 176.1(13)
O51 C51 Os5 173.5(13)
O52 C52 Os5 176.4(17)
O53 C53 Os5 176.4(14)
O54 C54 Os5 177.5(15)
C56 C55 C60 120.0
C56 C55 Ge1 120.7(7)
C60 C55 Ge1 119.3(7)
C55 C56 C57 120.0
C58 C57 C56 120.0
C59 C58 C57 120.0
C58 C59 C60 120.0
C59 C60 C55 120.0
C62 C61 C66 120.0
C62 C61 Ge1 117.6(7)
C66 C61 Ge1 122.3(7)
C61 C62 C63 120.0
C64 C63 C62 120.0
C63 C64 C65 120.0
C66 C65 C64 120.0
C65 C66 C61 120.0

loop_
_geom_bond_atom_site_label_1
_geom_bond_atom_site_label_2
_geom_bond_distance
Os1 C12 1.894(18)
Os1 C13 1.935(15)
Os1 C11 1.946(14)
Os1 Ge1 2.5115(16)
Os1 Os4 2.8536(7)
Os1 Os2 2.8691(7)
Os1 Os3 2.8713(8)
Os2 C22 1.886(17)
Os2 C23 1.943(16)
Os2 C21 1.961(18)
Os2 Ge1 2.5286(16)
Os2 Os4 2.8376(8)
Os2 Os5 2.8531(8)
Os3 C34 1.920(17)
Os3 C32 1.923(15)
Os3 C33 1.959(13)
Os3 C31 1.964(16)
Os3 Os4 2.8631(7)
Os4 C43 1.920(15)
Os4 C41 1.928(14)
Os4 C42 1.933(16)
Os4 Os5 2.8804(7)
Os5 C52 1.910(17)
Os5 C54 1.92(2)
Os5 C53 1.956(15)
Os5 C51 1.952(15)
Ge1 C55 1.949(9)
Ge1 C61 1.972(8)
C11 O11 1.130(15)
C12 O12 1.150(18)
C13 O13 1.136(16)
C21 O21 1.119(18)
C22 O22 1.146(18)
C23 O23 1.118(16)
C31 O31 1.118(16)
C32 O32 1.119(16)
C33 O33 1.112(14)
C34 O34 1.118(16)
C41 O41 1.155(15)
C42 O42 1.111(16)
C43 O43 1.147(15)
C51 O51 1.151(16)
C52 O52 1.126(17)
C53 O53 1.114(16)
C54 O54 1.115(19)
C55 C56 1.3900
C55 C60 1.3900
C56 C57 1.3900
C57 C58 1.3900
C58 C59 1.3900
C59 C60 1.3900
C61 C62 1.3900
C61 C66 1.3900
C62 C63 1.3900
C63 C64 1.3900
C64 C65 1.3900
C65 C66 1.3900
